data_7045805
loop_
_publ_author_name
'Johnson, Andrew Lee'
'Ahmet, Ibrahim Y.'
'Hill, Michael S.'
'Raithby, Paul R.'

_publ_section_title
;
 Tin Guanidinato Complexes: Oxidative Control of Sn, SnS, SnSe and SnTe
 Thin Film Deposition
;
_journal_name_full 'Dalton Transactions'
_journal_paper_doi 10.1039/C8DT00773J
_journal_year 2018
_chemical_formula_moiety 'C30 H56 N6 Sn'
_chemical_formula_sum 'C30 H56 N6 Sn'
_chemical_formula_weight 619.49
_space_group_crystal_system triclinic
_space_group_IT_number 2
_space_group_name_Hall '-P 1'
_space_group_name_H-M_alt 'P -1'
_symmetry_space_group_name_Hall '-P 1'
_symmetry_space_group_name_H-M 'P -1'
_atom_sites_solution_hydrogens geom
_audit_creation_method SHELXL-2016/6
_audit_update_record
;
2018-01-03 deposited with the CCDC.
2018-03-06 downloaded from the CCDC.
;
_cell_angle_alpha 104.6350(10)
_cell_angle_beta 106.6654(9)
_cell_angle_gamma 101.5741(9)
_cell_formula_units_Z 2
_cell_length_a 9.5182(2)
_cell_length_b 13.6548(2)
_cell_length_c 13.9233(2)
_cell_measurement_reflns_used 17802
_cell_measurement_temperature 150(2)
_cell_measurement_theta_max 27.485
_cell_measurement_theta_min 0.998
_cell_volume 1602.89(5)
_computing_cell_refinement 'HKL Scalepack (Otwinowski & Minor, 1997)'
_computing_data_collection 'Collect (Nonius BV, 1997-2000)'
_computing_data_reduction
;
 DENZO-SCALEPACK Z. Otwinowski and W. Minor, " 
 Processing of X-ray Diffraction Data Collected in Oscillation Mode ", 
 Methods in Enzymology, Volume 276: Macromolecular Crystallography, 
 part A, p.307-326, 1997,C.W. Carter, Jr. & R. M. Sweet, Eds., Academic Press.
;
_computing_molecular_graphics 'ORTEP3 for Windows - Farrugia, L. J. J. Appl. Crystallogr. 1997, 30, 565'
_computing_publication_material
;
 'WinGX publication routines, Farrugia, 
 L. J., J. Appl. Crystallogr., 1999, 32, 837-838
;
_computing_structure_refinement
;
 SHELXL-2016/6 (Sheldrick, 2016)
 Sheldrick GM (2008) Acta Crystallogr A64:112--122 and 
 C. B. H\"ubschle, G. M. Sheldrick and B. Dittrich
 ShelXle: a Qt graphical user interface for SHELXL
 J. Appl. Cryst., 44, (2011) 1281-1284.
;
_computing_structure_solution
; 
 SIR97- Altomare A., Burla M.C., Camalli M., Cascarano G.L., Giacovazzo C. , 
 Guagliardi A., Moliterni A.G.G., Polidori G.,Spagna R. 
 (1999) J. Appl. Cryst. 32, 115-119
;
_diffrn_ambient_temperature 150(2)
_diffrn_measured_fraction_theta_full 0.993
_diffrn_measured_fraction_theta_max 0.994
_diffrn_measurement_device_type 'Nonius Kappa CCD'
_diffrn_measurement_method '195 2.0 degree images with \w scans'
_diffrn_radiation_monochromator graphite
_diffrn_radiation_source 'fine-focus sealed tube'
_diffrn_radiation_type MoK\a
_diffrn_radiation_wavelength 0.71073
_diffrn_reflns_av_R_equivalents 0.0233
_diffrn_reflns_av_unetI/netI 0.0232
_diffrn_reflns_Laue_measured_fraction_full 0.993
_diffrn_reflns_Laue_measured_fraction_max 0.994
_diffrn_reflns_limit_h_max 12
_diffrn_reflns_limit_h_min -12
_diffrn_reflns_limit_k_max 17
_diffrn_reflns_limit_k_min -17
_diffrn_reflns_limit_l_max 18
_diffrn_reflns_limit_l_min -18
_diffrn_reflns_number 25814
_diffrn_reflns_point_group_measured_fraction_full 0.993
_diffrn_reflns_point_group_measured_fraction_max 0.994
_diffrn_reflns_theta_full 25.242
_diffrn_reflns_theta_max 27.490
_diffrn_reflns_theta_min 1.613
_exptl_absorpt_coefficient_mu 0.824
_exptl_absorpt_correction_T_max 0.904
_exptl_absorpt_correction_T_min 0.851
_exptl_absorpt_correction_type multi-scan
_exptl_absorpt_process_details
;
multi-scan from symmetry-related measurements 
 Sortav (Blessing 1995)
;
_exptl_crystal_colour yellow
_exptl_crystal_density_diffrn 1.284
_exptl_crystal_description irregular
_exptl_crystal_F_000 656
_exptl_crystal_size_max 0.150
_exptl_crystal_size_mid 0.130
_exptl_crystal_size_min 0.130
_refine_diff_density_max 0.438
_refine_diff_density_min -0.651
_refine_diff_density_rms 0.054
_refine_ls_extinction_method none
_refine_ls_goodness_of_fit_ref 1.059
_refine_ls_hydrogen_treatment constr
_refine_ls_matrix_type full
_refine_ls_number_parameters 338
_refine_ls_number_reflns 7327
_refine_ls_number_restraints 0
_refine_ls_restrained_S_all 1.059
_refine_ls_R_factor_all 0.0235
_refine_ls_R_factor_gt 0.0214
_refine_ls_shift/su_max 0.002
_refine_ls_shift/su_mean 0.000
_refine_ls_structure_factor_coef Fsqd
_refine_ls_weighting_details 'w=1/[\s^2^(Fo^2^)+(0.0258P)^2^+0.6815P] where P=(Fo^2^+2Fc^2^)/3'
_refine_ls_weighting_scheme calc
_refine_ls_wR_factor_gt 0.0534
_refine_ls_wR_factor_ref 0.0548
_reflns_Friedel_coverage 0.000
_reflns_number_gt 6925
_reflns_number_total 7327
_reflns_threshold_expression 'I > 2\s(I)'
_cod_data_source_file c8dt00773j2.cif
_cod_data_source_block 7
_cod_database_code 7045805
_shelx_shelxl_version_number 2016/6
_shelx_space_group_comment
;
The symmetry employed for this shelxl refinement is uniquely defined
by the following loop, which should always be used as a source of
symmetry information in preference to the above space-group names.
They are only intended as comments.
;
_shelx_estimated_absorpt_t_min 0.886
_shelx_estimated_absorpt_t_max 0.900

loop_
_space_group_symop_operation_xyz
'x, y, z'
'-x, -y, -z'

loop_
_atom_site_label
_atom_site_type_symbol
_atom_site_fract_x
_atom_site_fract_y
_atom_site_fract_z
_atom_site_U_iso_or_equiv
_atom_site_adp_type
_atom_site_occupancy
_atom_site_site_symmetry_order
_atom_site_calc_flag
_atom_site_refinement_flags_posn
_atom_site_refinement_flags_adp
Sn1 Sn 0.79923(2) 0.21487(2) 0.11672(2) 0.02037(4) Uani 1 1 d . .
N1 N 0.37419(16) 0.24152(13) 0.09288(11) 0.0326(3) Uani 1 1 d . .
N2 N 1.20019(14) 0.37783(10) 0.36779(10) 0.0254(3) Uani 1 1 d . .
N11 N 0.60463(14) 0.29664(10) 0.05418(9) 0.0217(2) Uani 1 1 d . .
N12 N 0.61315(14) 0.21827(10) 0.17792(9) 0.0216(2) Uani 1 1 d . .
N21 N 0.97870(13) 0.22308(9) 0.28439(9) 0.0203(2) Uani 1 1 d . .
N22 N 0.97771(14) 0.36109(9) 0.22495(10) 0.0228(2) Uani 1 1 d . .
C1 C 0.2944(2) 0.3130(2) 0.05856(15) 0.0490(5) Uani 1 1 d . .
H1A H 0.242899 0.285177 -0.018798 0.074 Uiso 1 1 calc R U
H1B H 0.368178 0.382712 0.078801 0.074 Uiso 1 1 calc R U
H1C H 0.218010 0.319792 0.092375 0.074 Uiso 1 1 calc R U
C2 C 0.2745(2) 0.1409(2) 0.08230(16) 0.0496(5) Uani 1 1 d . .
H2A H 0.194630 0.111506 0.011392 0.074 Uiso 1 1 calc R U
H2B H 0.226529 0.151662 0.136185 0.074 Uiso 1 1 calc R U
H2C H 0.334916 0.091579 0.092174 0.074 Uiso 1 1 calc R U
C3 C 1.24745(19) 0.37572(13) 0.47526(12) 0.0306(3) Uani 1 1 d . .
H3A H 1.156550 0.354043 0.493402 0.046 Uiso 1 1 calc R U
H3B H 1.311094 0.446486 0.524152 0.046 Uiso 1 1 calc R U
H3C H 1.306795 0.325186 0.481185 0.046 Uiso 1 1 calc R U
C4 C 1.32026(18) 0.42820(13) 0.33628(13) 0.0288(3) Uani 1 1 d . .
H4A H 1.396178 0.388961 0.339258 0.043 Uiso 1 1 calc R U
H4B H 1.370279 0.501216 0.384638 0.043 Uiso 1 1 calc R U
H4C H 1.275600 0.428530 0.263630 0.043 Uiso 1 1 calc R U
C11 C 0.52790(17) 0.25371(11) 0.10717(11) 0.0219(3) Uani 1 1 d . .
C111 C 0.52426(17) 0.29050(11) -0.05570(11) 0.0219(3) Uani 1 1 d . .
H111 H 0.440141 0.324215 -0.055986 0.026 Uiso 1 1 calc R U
C112 C 0.63603(19) 0.35279(14) -0.09303(13) 0.0330(4) Uani 1 1 d . .
H11A H 0.724814 0.324321 -0.087059 0.040 Uiso 1 1 calc R U
H11B H 0.674664 0.427748 -0.046455 0.040 Uiso 1 1 calc R U
C113 C 0.5607(2) 0.34708(16) -0.20856(14) 0.0415(4) Uani 1 1 d . .
H11C H 0.479558 0.383008 -0.213059 0.050 Uiso 1 1 calc R U
H11D H 0.638553 0.384776 -0.231367 0.050 Uiso 1 1 calc R U
C114 C 0.4908(2) 0.23307(17) -0.28263(13) 0.0406(4) Uani 1 1 d . .
H11E H 0.573229 0.199206 -0.284140 0.049 Uiso 1 1 calc R U
H11F H 0.437789 0.231837 -0.355566 0.049 Uiso 1 1 calc R U
C115 C 0.37707(19) 0.17121(13) -0.24598(12) 0.0308(3) Uani 1 1 d . .
H11G H 0.337124 0.096331 -0.292829 0.037 Uiso 1 1 calc R U
H11H H 0.289334 0.200740 -0.251387 0.037 Uiso 1 1 calc R U
C116 C 0.4532(2) 0.17662(13) -0.13110(12) 0.0300(3) Uani 1 1 d . .
H11I H 0.375638 0.138681 -0.108194 0.036 Uiso 1 1 calc R U
H11J H 0.533990 0.140470 -0.127380 0.036 Uiso 1 1 calc R U
C121 C 0.58215(16) 0.21002(11) 0.27305(11) 0.0215(3) Uani 1 1 d . .
H121 H 0.474940 0.212777 0.263397 0.026 Uiso 1 1 calc R U
C122 C 0.59400(19) 0.10473(12) 0.28817(12) 0.0260(3) Uani 1 1 d . .
H12A H 0.696783 0.097930 0.291564 0.031 Uiso 1 1 calc R U
H12B H 0.516528 0.045830 0.226315 0.031 Uiso 1 1 calc R U
C123 C 0.5684(2) 0.09625(14) 0.38994(14) 0.0343(4) Uani 1 1 d . .
H12C H 0.461364 0.094376 0.382956 0.041 Uiso 1 1 calc R U
H12D H 0.583705 0.029271 0.399619 0.041 Uiso 1 1 calc R U
C124 C 0.6778(2) 0.18886(15) 0.48679(13) 0.0348(4) Uani 1 1 d . .
H12E H 0.784424 0.186286 0.498587 0.042 Uiso 1 1 calc R U
H12F H 0.654004 0.183342 0.550284 0.042 Uiso 1 1 calc R U
C125 C 0.6643(2) 0.29387(14) 0.47198(12) 0.0328(4) Uani 1 1 d . .
H12G H 0.740368 0.353045 0.534234 0.039 Uiso 1 1 calc R U
H12H H 0.560657 0.299519 0.467507 0.039 Uiso 1 1 calc R U
C126 C 0.69162(18) 0.30272(12) 0.37115(12) 0.0266(3) Uani 1 1 d . .
H12I H 0.677197 0.369935 0.361662 0.032 Uiso 1 1 calc R U
H12J H 0.798817 0.304352 0.378811 0.032 Uiso 1 1 calc R U
C21 C 1.05402(16) 0.32046(11) 0.29433(11) 0.0203(3) Uani 1 1 d . .
C211 C 1.06402(16) 0.14919(11) 0.31226(11) 0.0202(3) Uani 1 1 d . .
H211 H 1.175186 0.181832 0.327070 0.024 Uiso 1 1 calc R U
C212 C 1.00458(17) 0.04605(11) 0.21766(12) 0.0240(3) Uani 1 1 d . .
H21A H 0.894396 0.013330 0.202286 0.029 Uiso 1 1 calc R U
H21B H 1.014520 0.062343 0.154126 0.029 Uiso 1 1 calc R U
C213 C 1.0932(2) -0.03256(13) 0.23978(14) 0.0321(3) Uani 1 1 d . .
H21C H 1.047363 -0.099600 0.179062 0.038 Uiso 1 1 calc R U
H21D H 1.200909 -0.003339 0.246579 0.038 Uiso 1 1 calc R U
C214 C 1.0907(2) -0.05536(13) 0.34118(15) 0.0357(4) Uani 1 1 d . .
H21E H 0.985297 -0.096033 0.329810 0.043 Uiso 1 1 calc R U
H21F H 1.159200 -0.099399 0.357467 0.043 Uiso 1 1 calc R U
C215 C 1.14200(18) 0.04597(13) 0.43489(13) 0.0299(3) Uani 1 1 d . .
H21G H 1.251989 0.081739 0.452825 0.036 Uiso 1 1 calc R U
H21H H 1.130003 0.028454 0.497443 0.036 Uiso 1 1 calc R U
C216 C 1.04777(18) 0.12110(13) 0.40953(12) 0.0258(3) Uani 1 1 d . .
H21I H 1.083801 0.186618 0.471539 0.031 Uiso 1 1 calc R U
H21J H 0.938390 0.086866 0.395116 0.031 Uiso 1 1 calc R U
C221 C 1.00219(16) 0.47470(11) 0.24521(11) 0.0221(3) Uani 1 1 d . .
H221 H 1.105385 0.513370 0.301599 0.026 Uiso 1 1 calc R U
C222 C 0.88044(18) 0.51027(12) 0.28520(12) 0.0254(3) Uani 1 1 d . .
H22A H 0.777164 0.465876 0.234304 0.030 Uiso 1 1 calc R U
H22B H 0.891872 0.499446 0.354389 0.030 Uiso 1 1 calc R U
C223 C 0.89358(19) 0.62674(12) 0.29826(12) 0.0266(3) Uani 1 1 d . .
H22C H 0.809412 0.645378 0.319982 0.032 Uiso 1 1 calc R U
H22D H 0.992246 0.671987 0.354734 0.032 Uiso 1 1 calc R U
C224 C 0.88506(19) 0.64729(12) 0.19468(12) 0.0270(3) Uani 1 1 d . .
H22E H 0.896600 0.723321 0.205066 0.032 Uiso 1 1 calc R U
H22F H 0.783364 0.605910 0.139605 0.032 Uiso 1 1 calc R U
C225 C 1.01051(19) 0.61639(12) 0.15726(13) 0.0285(3) Uani 1 1 d . .
H22G H 1.112225 0.662181 0.209423 0.034 Uiso 1 1 calc R U
H22H H 1.000076 0.627763 0.088393 0.034 Uiso 1 1 calc R U
C226 C 1.00058(18) 0.50043(12) 0.14456(12) 0.0242(3) Uani 1 1 d . .
H22I H 0.904990 0.454586 0.085316 0.029 Uiso 1 1 calc R U
H22J H 1.088253 0.484431 0.125923 0.029 Uiso 1 1 calc R U

loop_
_atom_site_aniso_label
_atom_site_aniso_U_11
_atom_site_aniso_U_22
_atom_site_aniso_U_33
_atom_site_aniso_U_23
_atom_site_aniso_U_13
_atom_site_aniso_U_12
Sn1 0.01921(6) 0.02069(6) 0.01824(6) 0.00490(4) 0.00450(4) 0.00475(4)
N1 0.0229(6) 0.0538(9) 0.0267(7) 0.0193(6) 0.0081(5) 0.0164(6)
N2 0.0206(6) 0.0271(6) 0.0222(6) 0.0089(5) 0.0015(5) 0.0015(5)
N11 0.0218(6) 0.0229(6) 0.0176(5) 0.0071(5) 0.0028(5) 0.0059(5)
N12 0.0197(6) 0.0271(6) 0.0190(6) 0.0094(5) 0.0059(5) 0.0078(5)
N21 0.0186(5) 0.0204(6) 0.0211(6) 0.0081(5) 0.0047(5) 0.0063(5)
N22 0.0215(6) 0.0181(6) 0.0228(6) 0.0064(5) 0.0013(5) 0.0035(5)
C1 0.0466(11) 0.0915(17) 0.0335(9) 0.0309(10) 0.0209(8) 0.0492(12)
C2 0.0237(8) 0.0778(15) 0.0350(10) 0.0217(10) 0.0032(7) -0.0047(9)
C3 0.0300(8) 0.0324(8) 0.0208(7) 0.0056(6) 0.0003(6) 0.0077(7)
C4 0.0202(7) 0.0288(8) 0.0357(8) 0.0102(7) 0.0086(6) 0.0064(6)
C11 0.0220(7) 0.0237(7) 0.0166(6) 0.0048(5) 0.0038(5) 0.0066(5)
C111 0.0213(7) 0.0245(7) 0.0177(6) 0.0077(5) 0.0035(5) 0.0060(5)
C112 0.0271(8) 0.0381(9) 0.0265(8) 0.0158(7) 0.0022(6) -0.0016(7)
C113 0.0335(9) 0.0540(11) 0.0324(9) 0.0261(8) 0.0052(7) -0.0021(8)
C114 0.0354(9) 0.0635(12) 0.0212(8) 0.0139(8) 0.0094(7) 0.0122(9)
C115 0.0309(8) 0.0327(8) 0.0204(7) 0.0042(6) 0.0029(6) 0.0067(7)
C116 0.0339(8) 0.0266(8) 0.0219(7) 0.0066(6) 0.0040(6) 0.0034(6)
C121 0.0197(6) 0.0268(7) 0.0184(6) 0.0083(5) 0.0059(5) 0.0082(5)
C122 0.0305(8) 0.0248(7) 0.0248(7) 0.0099(6) 0.0115(6) 0.0080(6)
C123 0.0402(9) 0.0402(9) 0.0362(9) 0.0232(8) 0.0213(8) 0.0161(8)
C124 0.0366(9) 0.0564(11) 0.0240(7) 0.0211(8) 0.0139(7) 0.0258(8)
C125 0.0345(9) 0.0434(10) 0.0194(7) 0.0056(7) 0.0080(6) 0.0175(7)
C126 0.0269(7) 0.0265(7) 0.0225(7) 0.0043(6) 0.0070(6) 0.0075(6)
C21 0.0195(6) 0.0218(7) 0.0191(6) 0.0061(5) 0.0062(5) 0.0068(5)
C211 0.0171(6) 0.0212(7) 0.0229(7) 0.0100(5) 0.0057(5) 0.0056(5)
C212 0.0220(7) 0.0219(7) 0.0255(7) 0.0083(6) 0.0047(6) 0.0059(5)
C213 0.0316(8) 0.0253(8) 0.0356(8) 0.0077(7) 0.0061(7) 0.0122(6)
C214 0.0343(9) 0.0290(8) 0.0459(10) 0.0206(8) 0.0081(8) 0.0127(7)
C215 0.0249(7) 0.0378(9) 0.0326(8) 0.0221(7) 0.0082(6) 0.0109(7)
C216 0.0244(7) 0.0317(8) 0.0261(7) 0.0156(6) 0.0095(6) 0.0102(6)
C221 0.0206(7) 0.0190(7) 0.0217(7) 0.0066(5) 0.0021(5) 0.0037(5)
C222 0.0311(8) 0.0240(7) 0.0232(7) 0.0097(6) 0.0108(6) 0.0085(6)
C223 0.0313(8) 0.0252(7) 0.0237(7) 0.0075(6) 0.0091(6) 0.0108(6)
C224 0.0321(8) 0.0249(7) 0.0280(7) 0.0122(6) 0.0104(6) 0.0125(6)
C225 0.0328(8) 0.0262(8) 0.0340(8) 0.0160(6) 0.0165(7) 0.0102(6)
C226 0.0254(7) 0.0235(7) 0.0258(7) 0.0094(6) 0.0105(6) 0.0076(6)

loop_
_atom_type_symbol
_atom_type_description
_atom_type_scat_dispersion_real
_atom_type_scat_dispersion_imag
_atom_type_scat_source
C C 0.0033 0.0016 'International Tables Vol C Tables 4.2.6.8 and 6.1.1.4'
H H 0.0000 0.0000 'International Tables Vol C Tables 4.2.6.8 and 6.1.1.4'
N N 0.0061 0.0033 'International Tables Vol C Tables 4.2.6.8 and 6.1.1.4'
Sn Sn -0.6537 1.4246 'International Tables Vol C Tables 4.2.6.8 and 6.1.1.4'

loop_
_geom_angle_atom_site_label_1
_geom_angle_atom_site_label_2
_geom_angle_atom_site_label_3
_geom_angle
N12 Sn1 N22 102.54(5)
N12 Sn1 N11 58.03(4)
N22 Sn1 N11 96.83(4)
N12 Sn1 N21 93.15(4)
N22 Sn1 N21 57.86(4)
N11 Sn1 N21 138.39(4)
C11 N1 C1 122.95(15)
C11 N1 C2 120.45(15)
C1 N1 C2 114.42(16)
C21 N2 C3 121.63(13)
C21 N2 C4 121.65(12)
C3 N2 C4 115.96(13)
C11 N11 C111 120.36(12)
C11 N11 Sn1 87.76(8)
C111 N11 Sn1 128.30(9)
C11 N12 C121 123.16(12)
C11 N12 Sn1 97.96(9)
C121 N12 Sn1 137.85(9)
C21 N21 C211 120.13(12)
C21 N21 Sn1 88.02(8)
C211 N21 Sn1 131.24(9)
C21 N22 C221 123.48(12)
C21 N22 Sn1 98.21(9)
C221 N22 Sn1 136.60(9)
N1 C1 H1A 109.5
N1 C1 H1B 109.5
H1A C1 H1B 109.5
N1 C1 H1C 109.5
H1A C1 H1C 109.5
H1B C1 H1C 109.5
N1 C2 H2A 109.5
N1 C2 H2B 109.5
H2A C2 H2B 109.5
N1 C2 H2C 109.5
H2A C2 H2C 109.5
H2B C2 H2C 109.5
N2 C3 H3A 109.5
N2 C3 H3B 109.5
H3A C3 H3B 109.5
N2 C3 H3C 109.5
H3A C3 H3C 109.5
H3B C3 H3C 109.5
N2 C4 H4A 109.5
N2 C4 H4B 109.5
H4A C4 H4B 109.5
N2 C4 H4C 109.5
H4A C4 H4C 109.5
H4B C4 H4C 109.5
N11 C11 N12 113.48(13)
N11 C11 N1 126.18(13)
N12 C11 N1 120.31(13)
N11 C111 C112 109.03(12)
N11 C111 C116 112.33(12)
C112 C111 C116 110.46(13)
N11 C111 H111 108.3
C112 C111 H111 108.3
C116 C111 H111 108.3
C111 C112 C113 111.77(13)
C111 C112 H11A 109.3
C113 C112 H11A 109.3
C111 C112 H11B 109.3
C113 C112 H11B 109.3
H11A C112 H11B 107.9
C114 C113 C112 111.38(15)
C114 C113 H11C 109.4
C112 C113 H11C 109.4
C114 C113 H11D 109.4
C112 C113 H11D 109.4
H11C C113 H11D 108.0
C113 C114 C115 110.66(14)
C113 C114 H11E 109.5
C115 C114 H11E 109.5
C113 C114 H11F 109.5
C115 C114 H11F 109.5
H11E C114 H11F 108.1
C114 C115 C116 110.90(14)
C114 C115 H11G 109.5
C116 C115 H11G 109.5
C114 C115 H11H 109.5
C116 C115 H11H 109.5
H11G C115 H11H 108.0
C111 C116 C115 111.94(13)
C111 C116 H11I 109.2
C115 C116 H11I 109.2
C111 C116 H11J 109.2
C115 C116 H11J 109.2
H11I C116 H11J 107.9
N12 C121 C122 110.64(12)
N12 C121 C126 110.77(12)
C122 C121 C126 110.62(12)
N12 C121 H121 108.2
C122 C121 H121 108.2
C126 C121 H121 108.2
C121 C122 C123 111.56(13)
C121 C122 H12A 109.3
C123 C122 H12A 109.3
C121 C122 H12B 109.3
C123 C122 H12B 109.3
H12A C122 H12B 108.0
C124 C123 C122 111.54(14)
C124 C123 H12C 109.3
C122 C123 H12C 109.3
C124 C123 H12D 109.3
C122 C123 H12D 109.3
H12C C123 H12D 108.0
C123 C124 C125 110.83(13)
C123 C124 H12E 109.5
C125 C124 H12E 109.5
C123 C124 H12F 109.5
C125 C124 H12F 109.5
H12E C124 H12F 108.1
C124 C125 C126 111.03(13)
C124 C125 H12G 109.4
C126 C125 H12G 109.4
C124 C125 H12H 109.4
C126 C125 H12H 109.4
H12G C125 H12H 108.0
C121 C126 C125 111.60(13)
C121 C126 H12I 109.3
C125 C126 H12I 109.3
C121 C126 H12J 109.3
C125 C126 H12J 109.3
H12I C126 H12J 108.0
N21 C21 N22 114.16(12)
N21 C21 N2 124.94(12)
N22 C21 N2 120.89(13)
N21 C211 C212 109.02(11)
N21 C211 C216 113.47(12)
C212 C211 C216 107.97(12)
N21 C211 H211 108.8
C212 C211 H211 108.8
C216 C211 H211 108.8
C213 C212 C211 111.66(12)
C213 C212 H21A 109.3
C211 C212 H21A 109.3
C213 C212 H21B 109.3
C211 C212 H21B 109.3
H21A C212 H21B 107.9
C214 C213 C212 111.71(14)
C214 C213 H21C 109.3
C212 C213 H21C 109.3
C214 C213 H21D 109.3
C212 C213 H21D 109.3
H21C C213 H21D 107.9
C215 C214 C213 111.70(13)
C215 C214 H21E 109.3
C213 C214 H21E 109.3
C215 C214 H21F 109.3
C213 C214 H21F 109.3
H21E C214 H21F 107.9
C214 C215 C216 111.12(13)
C214 C215 H21G 109.4
C216 C215 H21G 109.4
C214 C215 H21H 109.4
C216 C215 H21H 109.4
H21G C215 H21H 108.0
C215 C216 C211 110.42(12)
C215 C216 H21I 109.6
C211 C216 H21I 109.6
C215 C216 H21J 109.6
C211 C216 H21J 109.6
H21I C216 H21J 108.1
N22 C221 C226 109.75(12)
N22 C221 C222 110.44(12)
C226 C221 C222 111.31(12)
N22 C221 H221 108.4
C226 C221 H221 108.4
C222 C221 H221 108.4
C223 C222 C221 112.07(12)
C223 C222 H22A 109.2
C221 C222 H22A 109.2
C223 C222 H22B 109.2
C221 C222 H22B 109.2
H22A C222 H22B 107.9
C224 C223 C222 110.53(12)
C224 C223 H22C 109.5
C222 C223 H22C 109.5
C224 C223 H22D 109.5
C222 C223 H22D 109.5
H22C C223 H22D 108.1
C223 C224 C225 110.91(13)
C223 C224 H22E 109.5
C225 C224 H22E 109.5
C223 C224 H22F 109.5
C225 C224 H22F 109.5
H22E C224 H22F 108.0
C224 C225 C226 111.08(12)
C224 C225 H22G 109.4
C226 C225 H22G 109.4
C224 C225 H22H 109.4
C226 C225 H22H 109.4
H22G C225 H22H 108.0
C221 C226 C225 112.41(12)
C221 C226 H22I 109.1
C225 C226 H22I 109.1
C221 C226 H22J 109.1
C225 C226 H22J 109.1
H22I C226 H22J 107.9

loop_
_geom_bond_atom_site_label_1
_geom_bond_atom_site_label_2
_geom_bond_distance
Sn1 N12 2.1780(12)
Sn1 N22 2.1895(12)
Sn1 N11 2.4149(12)
Sn1 N21 2.4258(12)
N1 C11 1.3880(19)
N1 C1 1.444(2)
N1 C2 1.451(3)
N2 C21 1.3918(18)
N2 C3 1.4433(19)
N2 C4 1.448(2)
N11 C11 1.3330(19)
N11 C111 1.4735(17)
N12 C11 1.3428(18)
N12 C121 1.4630(17)
N21 C21 1.3300(18)
N21 C211 1.4743(17)
N22 C21 1.3412(18)
N22 C221 1.4617(18)
C1 H1A 0.9800
C1 H1B 0.9800
C1 H1C 0.9800
C2 H2A 0.9800
C2 H2B 0.9800
C2 H2C 0.9800
C3 H3A 0.9800
C3 H3B 0.9800
C3 H3C 0.9800
C4 H4A 0.9800
C4 H4B 0.9800
C4 H4C 0.9800
C111 C112 1.517(2)
C111 C116 1.524(2)
C111 H111 1.0000
C112 C113 1.536(2)
C112 H11A 0.9900
C112 H11B 0.9900
C113 C114 1.520(3)
C113 H11C 0.9900
C113 H11D 0.9900
C114 C115 1.521(2)
C114 H11E 0.9900
C114 H11F 0.9900
C115 C116 1.531(2)
C115 H11G 0.9900
C115 H11H 0.9900
C116 H11I 0.9900
C116 H11J 0.9900
C121 C122 1.526(2)
C121 C126 1.528(2)
C121 H121 1.0000
C122 C123 1.533(2)
C122 H12A 0.9900
C122 H12B 0.9900
C123 C124 1.519(3)
C123 H12C 0.9900
C123 H12D 0.9900
C124 C125 1.524(2)
C124 H12E 0.9900
C124 H12F 0.9900
C125 C126 1.528(2)
C125 H12G 0.9900
C125 H12H 0.9900
C126 H12I 0.9900
C126 H12J 0.9900
C211 C212 1.534(2)
C211 C216 1.5375(19)
C211 H211 1.0000
C212 C213 1.530(2)
C212 H21A 0.9900
C212 H21B 0.9900
C213 C214 1.526(2)
C213 H21C 0.9900
C213 H21D 0.9900
C214 C215 1.519(3)
C214 H21E 0.9900
C214 H21F 0.9900
C215 C216 1.534(2)
C215 H21G 0.9900
C215 H21H 0.9900
C216 H21I 0.9900
C216 H21J 0.9900
C221 C226 1.5252(19)
C221 C222 1.532(2)
C221 H221 1.0000
C222 C223 1.529(2)
C222 H22A 0.9900
C222 H22B 0.9900
C223 C224 1.520(2)
C223 H22C 0.9900
C223 H22D 0.9900
C224 C225 1.524(2)
C224 H22E 0.9900
C224 H22F 0.9900
C225 C226 1.529(2)
C225 H22G 0.9900
C225 H22H 0.9900
C226 H22I 0.9900
C226 H22J 0.9900

loop_
_geom_torsion_atom_site_label_1
_geom_torsion_atom_site_label_2
_geom_torsion_atom_site_label_3
_geom_torsion_atom_site_label_4
_geom_torsion
C111 N11 C11 N12 149.10(13)
Sn1 N11 C11 N12 15.00(12)
C111 N11 C11 N1 -29.2(2)
Sn1 N11 C11 N1 -163.28(15)
C121 N12 C11 N11 153.45(13)
Sn1 N12 C11 N11 -16.83(13)
C121 N12 C11 N1 -28.2(2)
Sn1 N12 C11 N1 161.56(12)
C1 N1 C11 N11 -30.2(2)
C2 N1 C11 N11 132.12(17)
C1 N1 C11 N12 151.65(16)
C2 N1 C11 N12 -46.1(2)
C11 N11 C111 C112 175.62(14)
Sn1 N11 C111 C112 -70.50(15)
C11 N11 C111 C116 -61.60(18)
Sn1 N11 C111 C116 52.28(16)
N11 C111 C112 C113 178.38(15)
C116 C111 C112 C113 54.49(19)
C111 C112 C113 C114 -55.5(2)
C112 C113 C114 C115 55.8(2)
C113 C114 C115 C116 -56.1(2)
N11 C111 C116 C115 -177.09(13)
C112 C111 C116 C115 -55.12(18)
C114 C115 C116 C111 56.24(19)
C11 N12 C121 C122 135.63(14)
Sn1 N12 C121 C122 -58.80(18)
C11 N12 C121 C126 -101.32(16)
Sn1 N12 C121 C126 64.25(17)
N12 C121 C122 C123 177.67(13)
C126 C121 C122 C123 54.53(17)
C121 C122 C123 C124 -55.28(18)
C122 C123 C124 C125 55.64(18)
C123 C124 C125 C126 -56.04(19)
N12 C121 C126 C125 -178.32(12)
C122 C121 C126 C125 -55.26(16)
C124 C125 C126 C121 56.25(18)
C211 N21 C21 N22 149.94(13)
Sn1 N21 C21 N22 11.98(12)
C211 N21 C21 N2 -29.1(2)
Sn1 N21 C21 N2 -167.06(13)
C221 N22 C21 N21 153.89(13)
Sn1 N22 C21 N21 -13.43(13)
C221 N22 C21 N2 -27.0(2)
Sn1 N22 C21 N2 165.65(11)
C3 N2 C21 N21 -39.9(2)
C4 N2 C21 N21 129.73(15)
C3 N2 C21 N22 141.17(15)
C4 N2 C21 N22 -49.2(2)
C21 N21 C211 C212 -126.32(13)
Sn1 N21 C211 C212 -9.19(16)
C21 N21 C211 C216 113.32(14)
Sn1 N21 C211 C216 -129.56(11)
N21 C211 C212 C213 177.63(12)
C216 C211 C212 C213 -58.68(16)
C211 C212 C213 C214 55.32(18)
C212 C213 C214 C215 -52.16(19)
C213 C214 C215 C216 54.03(18)
C214 C215 C216 C211 -58.86(17)
N21 C211 C216 C215 -178.86(12)
C212 C211 C216 C215 60.19(15)
C21 N22 C221 C226 139.30(14)
Sn1 N22 C221 C226 -59.14(18)
C21 N22 C221 C222 -97.61(16)
Sn1 N22 C221 C222 63.94(17)
N22 C221 C222 C223 -175.08(12)
C226 C221 C222 C223 -52.91(16)
C221 C222 C223 C224 55.85(17)
C222 C223 C224 C225 -57.58(17)
C223 C224 C225 C226 56.84(18)
N22 C221 C226 C225 174.61(12)
C222 C221 C226 C225 52.04(17)
C224 C225 C226 C221 -54.26(17)
